data_4023494
loop_
_publ_author_name
'Lina Chi'
'Jianzhang Zhao'
'Tony D. James'

_publ_section_title
;
 Chiral Mono Boronic Acid As Fluorescent Enantioselective Sensor
 for Mono \a-Hydroxyl Carboxylic Acids
;
_journal_name_full 'Journal of Organic Chemistry'
_journal_page_first 4684
_journal_page_last 4687
_journal_paper_doi 10.1021/jo8007622
_journal_volume 73
_journal_year 2008
_chemical_formula_moiety C30H26BNO2
_chemical_formula_sum 'C31 H28 B N O2'
_chemical_formula_weight 443.34
_chemical_name_systematic
; 
9-Anthracen-9-ylmethyl-8-phenyl-7,8,9,10-tetrahydro-6-oxa-
9-aza-5-bora-benzocycloocten-5-ol 
;
_space_group_IT_number 19
_symmetry_cell_setting orthorhombic
_symmetry_space_group_name_Hall 'P 2ac 2ab'
_symmetry_space_group_name_H-M 'P 21 21 21'
_atom_sites_solution_hydrogens geom
_atom_sites_solution_primary direct
_atom_sites_solution_secondary difmap
_audit_creation_method SHELXL-97
_cell_angle_alpha 90.00
_cell_angle_beta 90.00
_cell_angle_gamma 90.00
_cell_formula_units_Z 4
_cell_length_a 10.677(2)
_cell_length_b 10.959(2)
_cell_length_c 21.188(5)
_cell_measurement_temperature 273(2)
_cell_volume 2479.1(9)
_computing_structure_refinement 'SHELXL-97 (Sheldrick, 1997)'
_computing_structure_solution 'SHELXS-97 (Sheldrick, 1990)'
_diffrn_ambient_temperature 273(2)
_diffrn_measured_fraction_theta_full 0.998
_diffrn_measured_fraction_theta_max 0.998
_diffrn_radiation_monochromator graphite
_diffrn_radiation_source 'fine-focus sealed tube'
_diffrn_radiation_type MoK\a
_diffrn_radiation_wavelength 0.71073
_diffrn_reflns_av_R_equivalents 0.1014
_diffrn_reflns_av_sigmaI/netI 0.1094
_diffrn_reflns_limit_h_max 12
_diffrn_reflns_limit_h_min -12
_diffrn_reflns_limit_k_max 13
_diffrn_reflns_limit_k_min -12
_diffrn_reflns_limit_l_max 23
_diffrn_reflns_limit_l_min -25
_diffrn_reflns_number 13114
_diffrn_reflns_theta_full 25.00
_diffrn_reflns_theta_max 25.00
_diffrn_reflns_theta_min 2.09
_exptl_absorpt_coefficient_mu 0.075
_exptl_crystal_colour colorless
_exptl_crystal_density_diffrn 1.225
_exptl_crystal_density_method 'not measured'
_exptl_crystal_F_000 968
_refine_diff_density_max 0.411
_refine_diff_density_min -0.252
_refine_diff_density_rms 0.064
_refine_ls_abs_structure_details 'Flack H D (1983), Acta Cryst. A39, 876-881'
_refine_ls_abs_structure_Flack -4(2)
_refine_ls_extinction_method none
_refine_ls_goodness_of_fit_ref 0.972
_refine_ls_hydrogen_treatment mixed
_refine_ls_matrix_type full
_refine_ls_number_parameters 316
_refine_ls_number_reflns 4346
_refine_ls_number_restraints 0
_refine_ls_restrained_S_all 0.972
_refine_ls_R_factor_all 0.1173
_refine_ls_R_factor_gt 0.0714
_refine_ls_shift/su_max 0.000
_refine_ls_shift/su_mean 0.000
_refine_ls_structure_factor_coef Fsqd
_refine_ls_weighting_details 'calc w=1/[\s^2^(Fo^2^)+(0.0832P)^2^+0.0000P] where P=(Fo^2^+2Fc^2^)/3'
_refine_ls_weighting_scheme calc
_refine_ls_wR_factor_gt 0.1556
_refine_ls_wR_factor_ref 0.1754
_reflns_number_gt 2690
_reflns_number_total 4346
_reflns_threshold_expression >2sigma(I)
_cod_data_source_file jo8007622-File004.cif
_cod_data_source_block 1
_cod_database_code 4023494

loop_
_symmetry_equiv_pos_as_xyz
'x, y, z'
'-x+1/2, -y, z+1/2'
'-x, y+1/2, -z+1/2'
'x+1/2, -y+1/2, -z'

loop_
_atom_site_label
_atom_site_type_symbol
_atom_site_fract_x
_atom_site_fract_y
_atom_site_fract_z
_atom_site_U_iso_or_equiv
_atom_site_adp_type
_atom_site_occupancy
_atom_site_symmetry_multiplicity
_atom_site_calc_flag
_atom_site_refinement_flags
_atom_site_disorder_assembly
_atom_site_disorder_group
O1 O 0.0468(2) 0.2720(2) 0.23786(12) 0.0557(7) Uani 1 1 d . . .
N1 N -0.1165(2) 0.3876(3) 0.32125(14) 0.0483(7) Uani 1 1 d . . .
O2 O 0.0680(3) 0.4365(2) 0.16933(13) 0.0643(8) Uani 1 1 d . . .
C4 C -0.3841(3) 0.7333(4) 0.3249(2) 0.0598(11) Uani 1 1 d . . .
C5 C -0.3965(3) 0.7484(4) 0.2608(2) 0.0629(11) Uani 1 1 d . . .
H5A H -0.4293 0.8216 0.2459 0.076 Uiso 1 1 calc R . .
C6 C -0.0834(3) 0.2572(3) 0.33026(18) 0.0487(9) Uani 1 1 d . . .
H6A H -0.1453 0.2107 0.3060 0.058 Uiso 1 1 calc R . .
C7 C -0.2995(3) 0.5276(4) 0.3053(2) 0.0530(10) Uani 1 1 d . . .
C8 C -0.3627(3) 0.6604(4) 0.2176(2) 0.0597(11) Uani 1 1 d . . .
C9 C 0.1314(3) 0.4778(3) 0.28011(18) 0.0508(9) Uani 1 1 d . . .
C10 C -0.3356(3) 0.6195(4) 0.3485(2) 0.0550(10) Uani 1 1 d . . .
B1 B 0.0733(4) 0.3915(4) 0.2288(2) 0.0494(10) Uani 1 1 d . . .
C12 C 0.0849(3) 0.5042(3) 0.33978(18) 0.0485(9) Uani 1 1 d . . .
C13 C -0.3099(3) 0.5469(4) 0.2403(2) 0.0531(10) Uani 1 1 d . . .
C14 C -0.0928(4) 0.2104(3) 0.39755(19) 0.0570(10) Uani 1 1 d . . .
C15 C 0.2501(3) 0.5247(4) 0.2647(2) 0.0650(11) Uani 1 1 d . . .
H15A H 0.2827 0.5094 0.2248 0.078 Uiso 1 1 calc R . .
C16 C -0.4208(4) 0.8259(5) 0.3680(3) 0.0786(14) Uani 1 1 d . . .
H16A H -0.4516 0.8994 0.3525 0.094 Uiso 1 1 calc R . .
C17 C -0.2731(4) 0.4608(4) 0.1944(2) 0.0691(12) Uani 1 1 d . . .
H17A H -0.2377 0.3878 0.2078 0.083 Uiso 1 1 calc R . .
C18 C -0.2535(3) 0.4051(4) 0.3283(2) 0.0608(11) Uani 1 1 d . . .
H18A H -0.2755 0.3961 0.3724 0.073 Uiso 1 1 calc R . .
H18B H -0.2964 0.3414 0.3050 0.073 Uiso 1 1 calc R . .
C19 C -0.3290(4) 0.6085(5) 0.4149(2) 0.0737(13) Uani 1 1 d . . .
H19A H -0.2988 0.5363 0.4322 0.088 Uiso 1 1 calc R . .
C20 C 0.0428(3) 0.2284(4) 0.30054(17) 0.0529(10) Uani 1 1 d . . .
H20A H 0.1090 0.2663 0.3250 0.063 Uiso 1 1 calc R . .
H20B H 0.0564 0.1408 0.3008 0.063 Uiso 1 1 calc R . .
C21 C 0.0054(5) 0.2182(4) 0.4398(2) 0.0723(12) Uani 1 1 d . . .
H21A H 0.0793 0.2562 0.4275 0.087 Uiso 1 1 calc R . .
C22 C 0.1556(4) 0.5722(4) 0.3820(2) 0.0660(12) Uani 1 1 d . . .
H22A H 0.1235 0.5891 0.4219 0.079 Uiso 1 1 calc R . .
C23 C 0.2728(5) 0.6151(5) 0.3657(3) 0.0823(15) Uani 1 1 d . . .
H23A H 0.3200 0.6593 0.3947 0.099 Uiso 1 1 calc R . .
C24 C -0.0482(3) 0.4747(4) 0.36019(18) 0.0528(10) Uani 1 1 d . . .
H24A H -0.0453 0.4433 0.4030 0.063 Uiso 1 1 calc R . .
H24B H -0.0955 0.5503 0.3613 0.063 Uiso 1 1 calc R . .
C26 C -0.2871(4) 0.4798(6) 0.1320(3) 0.0853(15) Uani 1 1 d . . .
H26A H -0.2615 0.4206 0.1033 0.102 Uiso 1 1 calc R . .
C27 C -0.2018(5) 0.1522(4) 0.4179(2) 0.0705(13) Uani 1 1 d . . .
H27A H -0.2695 0.1441 0.3906 0.085 Uiso 1 1 calc R . .
C28 C -0.3758(4) 0.6756(5) 0.1520(3) 0.0788(14) Uani 1 1 d . . .
H28A H -0.4100 0.7481 0.1371 0.095 Uiso 1 1 calc R . .
C29 C -0.3651(5) 0.6998(6) 0.4543(3) 0.0919(16) Uani 1 1 d . . .
H29A H -0.3586 0.6892 0.4977 0.110 Uiso 1 1 calc R . .
C30 C -0.4118(5) 0.8096(6) 0.4302(3) 0.0911(16) Uani 1 1 d . . .
H30A H -0.4367 0.8713 0.4576 0.109 Uiso 1 1 calc R . .
C31 C 0.3194(4) 0.5921(4) 0.3064(3) 0.0813(15) Uani 1 1 d . . .
H31A H 0.3974 0.6221 0.2947 0.098 Uiso 1 1 calc R . .
C32 C -0.3413(5) 0.5908(6) 0.1101(3) 0.0933(16) Uani 1 1 d . . .
H32A H -0.3525 0.6041 0.0671 0.112 Uiso 1 1 calc R . .
C33 C -0.0043(6) 0.1711(5) 0.4993(2) 0.0955(17) Uani 1 1 d . . .
H33A H 0.0630 0.1777 0.5270 0.115 Uiso 1 1 calc R . .
C34 C -0.2094(6) 0.1066(5) 0.4787(3) 0.0916(17) Uani 1 1 d . . .
H34A H -0.2832 0.0699 0.4921 0.110 Uiso 1 1 calc R . .
C40 C -0.1117(8) 0.1145(5) 0.5187(3) 0.106(2) Uani 1 1 d . . .
H40A H -0.1173 0.0817 0.5591 0.128 Uiso 1 1 calc R . .
C25 C 0.0396(5) 0.3618(4) 0.1167(2) 0.0767(13) Uani 1 1 d . . .
H25A H 0.0411 0.4102 0.0789 0.115 Uiso 1 1 calc R . .
H25B H -0.0421 0.3268 0.1220 0.115 Uiso 1 1 calc R . .
H25C H 0.1007 0.2978 0.1134 0.115 Uiso 1 1 calc R . .

loop_
_atom_site_aniso_label
_atom_site_aniso_U_11
_atom_site_aniso_U_22
_atom_site_aniso_U_33
_atom_site_aniso_U_23
_atom_site_aniso_U_13
_atom_site_aniso_U_12
O1 0.0623(16) 0.0436(15) 0.0611(16) 0.0035(13) 0.0126(12) -0.0031(13)
N1 0.0366(15) 0.0403(17) 0.068(2) 0.0021(15) -0.0005(13) -0.0020(14)
O2 0.0751(19) 0.0560(17) 0.0617(18) 0.0045(15) 0.0048(14) -0.0056(14)
C4 0.0267(18) 0.053(2) 0.100(3) -0.001(2) 0.0056(19) -0.0008(18)
C5 0.036(2) 0.054(3) 0.100(4) 0.018(3) -0.001(2) -0.0064(19)
C6 0.0395(18) 0.041(2) 0.065(2) -0.0001(18) -0.0009(16) -0.0024(16)
C7 0.0264(17) 0.051(2) 0.082(3) 0.004(2) 0.0033(16) -0.0001(17)
C8 0.0345(19) 0.070(3) 0.075(3) 0.009(2) -0.0011(18) -0.014(2)
C9 0.0402(18) 0.042(2) 0.070(3) 0.009(2) -0.0059(17) -0.0018(17)
C10 0.0273(18) 0.057(3) 0.081(3) 0.011(2) 0.0055(16) -0.0017(18)
B1 0.041(2) 0.044(3) 0.064(3) 0.007(2) 0.010(2) -0.001(2)
C12 0.0454(19) 0.038(2) 0.062(3) 0.0020(18) -0.0102(16) 0.0003(17)
C13 0.0245(17) 0.049(2) 0.085(3) 0.003(2) -0.0006(17) -0.0091(16)
C14 0.062(3) 0.044(2) 0.065(3) -0.003(2) 0.009(2) 0.004(2)
C15 0.046(2) 0.051(2) 0.098(3) 0.012(2) 0.002(2) -0.003(2)
C16 0.051(3) 0.066(3) 0.118(4) -0.003(3) 0.006(3) 0.002(2)
C17 0.049(2) 0.075(3) 0.083(3) -0.005(3) -0.001(2) -0.013(2)
C18 0.0316(19) 0.055(2) 0.095(3) 0.011(2) 0.0045(18) -0.0012(19)
C19 0.059(3) 0.079(3) 0.083(3) 0.008(3) 0.007(2) 0.002(3)
C20 0.044(2) 0.046(2) 0.069(3) 0.004(2) 0.0053(17) 0.0052(18)
C21 0.083(3) 0.070(3) 0.064(3) 0.010(3) -0.005(2) 0.002(3)
C22 0.063(3) 0.050(2) 0.084(3) 0.001(2) -0.017(2) 0.002(2)
C23 0.064(3) 0.073(3) 0.109(4) 0.009(3) -0.033(3) -0.019(3)
C24 0.0415(19) 0.047(2) 0.070(2) -0.0037(19) 0.0004(16) -0.0013(18)
C26 0.059(3) 0.107(4) 0.090(4) -0.012(3) -0.001(2) -0.012(3)
C27 0.074(3) 0.055(3) 0.083(3) -0.005(2) 0.020(2) -0.008(2)
C28 0.062(3) 0.090(4) 0.085(4) 0.017(3) -0.008(2) -0.011(3)
C29 0.080(4) 0.109(5) 0.087(4) -0.011(4) 0.012(3) 0.008(3)
C30 0.069(3) 0.094(4) 0.110(5) -0.022(4) 0.012(3) 0.007(3)
C31 0.047(2) 0.073(3) 0.123(4) 0.018(3) -0.006(3) -0.021(2)
C32 0.083(4) 0.115(5) 0.082(4) 0.002(4) -0.009(3) -0.026(4)
C33 0.133(5) 0.088(4) 0.065(3) 0.001(3) -0.010(3) 0.003(4)
C34 0.137(5) 0.066(3) 0.072(4) 0.003(3) 0.042(3) -0.020(3)
C40 0.184(7) 0.071(4) 0.064(3) 0.005(3) 0.016(4) -0.015(4)
C25 0.083(3) 0.079(3) 0.069(3) -0.007(3) 0.004(2) -0.001(3)

loop_
_atom_type_symbol
_atom_type_description
_atom_type_scat_dispersion_real
_atom_type_scat_dispersion_imag
_atom_type_scat_source
C C 0.0033 0.0016 'International Tables Vol C Tables 4.2.6.8 and 6.1.1.4'
H H 0.0000 0.0000 'International Tables Vol C Tables 4.2.6.8 and 6.1.1.4'
B B 0.0013 0.0007 'International Tables Vol C Tables 4.2.6.8 and 6.1.1.4'
N N 0.0061 0.0033 'International Tables Vol C Tables 4.2.6.8 and 6.1.1.4'
O O 0.0106 0.0060 'International Tables Vol C Tables 4.2.6.8 and 6.1.1.4'

loop_
_geom_angle_atom_site_label_1
_geom_angle_atom_site_label_2
_geom_angle_atom_site_label_3
_geom_angle
_geom_angle_site_symmetry_1
_geom_angle_site_symmetry_3
_geom_angle_publ_flag
B1 O1 C20 117.8(3) . . ?
C24 N1 C18 110.7(3) . . ?
C24 N1 C6 116.0(3) . . ?
C18 N1 C6 110.3(3) . . ?
B1 O2 C25 122.1(3) . . ?
C5 C4 C16 121.5(4) . . ?
C5 C4 C10 118.8(4) . . ?
C16 C4 C10 119.7(5) . . ?
C4 C5 C8 123.2(4) . . ?
N1 C6 C14 115.5(3) . . ?
N1 C6 C20 111.0(3) . . ?
C14 C6 C20 112.2(3) . . ?
C13 C7 C10 120.5(4) . . ?
C13 C7 C18 118.5(4) . . ?
C10 C7 C18 120.9(4) . . ?
C5 C8 C28 123.2(5) . . ?
C5 C8 C13 118.8(4) . . ?
C28 C8 C13 118.0(5) . . ?
C12 C9 C15 117.2(3) . . ?
C12 C9 B1 128.0(3) . . ?
C15 C9 B1 114.6(4) . . ?
C7 C10 C19 124.7(4) . . ?
C7 C10 C4 119.4(4) . . ?
C19 C10 C4 115.9(4) . . ?
O1 B1 O2 118.4(4) . . ?
O1 B1 C9 124.6(4) . . ?
O2 B1 C9 116.2(3) . . ?
C22 C12 C9 120.3(4) . . ?
C22 C12 C24 116.0(4) . . ?
C9 C12 C24 123.3(3) . . ?
C7 C13 C17 123.9(4) . . ?
C7 C13 C8 119.3(4) . . ?
C17 C13 C8 116.9(4) . . ?
C21 C14 C27 117.5(4) . . ?
C21 C14 C6 122.5(4) . . ?
C27 C14 C6 120.0(4) . . ?
C31 C15 C9 122.4(4) . . ?
C30 C16 C4 121.3(5) . . ?
C26 C17 C13 122.9(5) . . ?
N1 C18 C7 113.8(3) . . ?
C29 C19 C10 122.3(5) . . ?
O1 C20 C6 110.2(3) . . ?
C33 C21 C14 121.1(5) . . ?
C23 C22 C12 121.0(5) . . ?
C31 C23 C22 119.6(4) . . ?
N1 C24 C12 116.5(3) . . ?
C17 C26 C32 119.8(5) . . ?
C34 C27 C14 120.1(5) . . ?
C32 C28 C8 123.1(5) . . ?
C19 C29 C30 120.7(5) . . ?
C16 C30 C29 120.1(5) . . ?
C15 C31 C23 119.6(4) . . ?
C28 C32 C26 119.2(5) . . ?
C40 C33 C21 120.8(5) . . ?
C40 C34 C27 121.2(5) . . ?
C34 C40 C33 119.3(5) . . ?

loop_
_geom_bond_atom_site_label_1
_geom_bond_atom_site_label_2
_geom_bond_distance
_geom_bond_site_symmetry_2
_geom_bond_publ_flag
O1 B1 1.353(5) . ?
O1 C20 1.412(4) . ?
N1 C24 1.457(4) . ?
N1 C18 1.482(4) . ?
N1 C6 1.485(4) . ?
O2 B1 1.355(5) . ?
O2 C25 1.417(5) . ?
C4 C5 1.374(6) . ?
C4 C16 1.420(6) . ?
C4 C10 1.440(6) . ?
C5 C8 1.379(6) . ?
C6 C14 1.519(5) . ?
C6 C20 1.520(5) . ?
C7 C13 1.397(5) . ?
C7 C10 1.414(5) . ?
C7 C18 1.510(5) . ?
C8 C28 1.406(6) . ?
C8 C13 1.449(6) . ?
C9 C12 1.389(5) . ?
C9 C15 1.406(5) . ?
C9 B1 1.568(6) . ?
C10 C19 1.415(6) . ?
C12 C22 1.387(5) . ?
C12 C24 1.520(5) . ?
C13 C17 1.411(6) . ?
C14 C21 1.381(6) . ?
C14 C27 1.395(6) . ?
C15 C31 1.368(6) . ?
C16 C30 1.333(7) . ?
C17 C26 1.346(6) . ?
C19 C29 1.358(7) . ?
C21 C33 1.367(6) . ?
C22 C23 1.381(7) . ?
C23 C31 1.374(7) . ?
C26 C32 1.424(8) . ?
C27 C34 1.383(6) . ?
C28 C32 1.338(7) . ?
C29 C30 1.399(8) . ?
C33 C40 1.367(8) . ?
C34 C40 1.347(8) . ?

loop_
_cod_related_entry_id
_cod_related_entry_database
_cod_related_entry_code
1 ChemSpider 30658692
